data_4083937
loop_
_publ_author_name
'Mathur, Pradeep'
'Rai, Dhirendra K.'
'Joshi, Raj K.'
'Jha, Badrinath'
'Mobin, Shaikh M.'

_publ_section_title
;
 Synthesis of Novel Allene-Coordinated, Phosphido-Bridged Ru2Pt Clusters
 Involving Enyne to Allene Transformation
;
_journal_issue 14
_journal_name_full Organometallics
_journal_page_first 3857
_journal_paper_doi 10.1021/om500561b
_journal_volume 33
_journal_year 2014
_chemical_formula_sum 'C46 H28 Fe2 O6 Ru2'
_chemical_formula_weight 990.52
_chemical_name_systematic
;
 ?
;
_space_group_IT_number 2
_symmetry_cell_setting triclinic
_symmetry_space_group_name_Hall '-P 1'
_symmetry_space_group_name_H-M 'P -1'
_atom_sites_solution_hydrogens geom
_atom_sites_solution_primary direct
_atom_sites_solution_secondary difmap
_audit_creation_method SHELXL-97
_cell_angle_alpha 87.687(7)
_cell_angle_beta 73.545(8)
_cell_angle_gamma 88.782(7)
_cell_formula_units_Z 2
_cell_length_a 10.3634(10)
_cell_length_b 11.5932(9)
_cell_length_c 17.3141(16)
_cell_measurement_reflns_used 4958
_cell_measurement_temperature 150(2)
_cell_measurement_theta_max 32.1201
_cell_measurement_theta_min 2.9623
_cell_volume 1993.3(3)
_computing_cell_refinement 'CrysAlis RED, Oxford Diffraction Ltd.,'
_computing_data_collection 'CrysAlis CCD, Oxford Diffraction Ltd.,'
_computing_data_reduction 'CrysAlis RED, Oxford Diffraction Ltd.,'
_computing_molecular_graphics Ortep3
_computing_publication_material Shelx97
_computing_structure_refinement 'SHELXL-97 (Sheldrick, 1997)'
_computing_structure_solution 'SHELXS-97 (Sheldrick, 1997)'
_diffrn_ambient_temperature 150(2)
_diffrn_detector_area_resol_mean 15.9948
_diffrn_measured_fraction_theta_full 0.998
_diffrn_measured_fraction_theta_max 0.998
_diffrn_measurement_device_type 'OXFORD DIFFRACTION SUPER NOVA'
_diffrn_measurement_method \w/q-scan
_diffrn_radiation_monochromator graphite
_diffrn_radiation_source 'Micro-Focus (Mo) X-ray Source'
_diffrn_radiation_type MoK\a
_diffrn_radiation_wavelength 0.71073
_diffrn_reflns_av_R_equivalents 0.0454
_diffrn_reflns_av_sigmaI/netI 0.0656
_diffrn_reflns_limit_h_max 12
_diffrn_reflns_limit_h_min -8
_diffrn_reflns_limit_k_max 13
_diffrn_reflns_limit_k_min -13
_diffrn_reflns_limit_l_max 20
_diffrn_reflns_limit_l_min -19
_diffrn_reflns_number 16980
_diffrn_reflns_theta_full 25.00
_diffrn_reflns_theta_max 25.00
_diffrn_reflns_theta_min 2.97
_exptl_absorpt_coefficient_mu 1.505
_exptl_absorpt_correction_T_max 0.7428
_exptl_absorpt_correction_T_min 0.6365
_exptl_absorpt_correction_type multi-scan
_exptl_absorpt_process_details
;
CrysAlis RED, Oxford Diffraction Ltd.,
Version 1.171.31.7 (release 18-10-2006 CrysAlis171 .NET)
(compiled Oct 18 2006,16:28:17)
Empirical absorption correction using spherical harmonics,
 implemented in SCALE3 ABSPACK scaling algorithm.
;
_exptl_crystal_colour orange
_exptl_crystal_density_diffrn 1.650
_exptl_crystal_density_method 'not measured'
_exptl_crystal_description block
_exptl_crystal_F_000 984
_exptl_crystal_size_max 0.33
_exptl_crystal_size_mid 0.26
_exptl_crystal_size_min 0.21
_refine_diff_density_max 0.628
_refine_diff_density_min -0.502
_refine_diff_density_rms 0.082
_refine_ls_extinction_method none
_refine_ls_goodness_of_fit_ref 1.014
_refine_ls_hydrogen_treatment riding
_refine_ls_matrix_type full
_refine_ls_number_parameters 505
_refine_ls_number_reflns 7026
_refine_ls_number_restraints 0
_refine_ls_restrained_S_all 1.014
_refine_ls_R_factor_all 0.0665
_refine_ls_R_factor_gt 0.0424
_refine_ls_shift/su_max 0.001
_refine_ls_shift/su_mean 0.000
_refine_ls_structure_factor_coef Fsqd
_refine_ls_weighting_details 'calc w=1/[\s^2^(Fo^2^)+(0.0304P)^2^+0.0000P] where P=(Fo^2^+2Fc^2^)/3'
_refine_ls_weighting_scheme calc
_refine_ls_wR_factor_gt 0.0800
_refine_ls_wR_factor_ref 0.0905
_reflns_number_gt 5134
_reflns_number_total 7026
_reflns_threshold_expression >2sigma(I)
_cod_data_source_file om500561b_si_002.cif
_cod_data_source_block 5
_cod_depositor_comments
;
The following automatic conversions were performed:

'_symmetry_cell_setting' value 'Triclinic' changed to 'triclinic'
according to
/usr/data/users/saulius/crontab/automatic-downloads/rss-feeds/ACS/lib/dictionaries/cif_core.dic
dictionary named 'cif_core.dic' version 2.4.2 from 2011-04-26.

Automatic conversion script
Id: cif_fix_values 2281 2013-09-26 08:29:07Z andrius 

 Adding full bibliography for 4083933--4083941.cif.
;
_cod_original_sg_symbol_H-M 'p -1'
_cod_database_code 4083937

loop_
_symmetry_equiv_pos_as_xyz
'x, y, z'
'-x, -y, -z'

loop_
_atom_site_label
_atom_site_type_symbol
_atom_site_fract_x
_atom_site_fract_y
_atom_site_fract_z
_atom_site_U_iso_or_equiv
_atom_site_adp_type
_atom_site_occupancy
_atom_site_symmetry_multiplicity
_atom_site_calc_flag
_atom_site_refinement_flags
Ru1 Ru 0.57553(4) 0.42802(3) 0.66188(2) 0.03996(12) Uani 1 1 d .
Ru2 Ru 0.32143(4) 0.38510(3) 0.75736(2) 0.03838(12) Uani 1 1 d .
Fe1 Fe 0.79510(7) 0.14990(7) 0.95496(5) 0.0566(2) Uani 1 1 d .
Fe2 Fe 0.09373(8) 0.88719(7) 0.62051(4) 0.0558(2) Uani 1 1 d .
O1 O 0.4529(4) 0.2594(5) 0.5732(3) 0.120(2) Uani 1 1 d .
O2 O 0.8069(5) 0.2668(5) 0.6685(3) 0.1142(18) Uani 1 1 d .
O3 O 0.7478(7) 0.5424(5) 0.5082(3) 0.187(4) Uani 1 1 d .
O4 O 0.1040(4) 0.3719(4) 0.6672(2) 0.0848(14) Uani 1 1 d .
O5 O 0.1362(4) 0.4762(4) 0.9093(2) 0.0816(13) Uani 1 1 d .
O6 O 0.3078(4) 0.1290(3) 0.8126(2) 0.0781(12) Uani 1 1 d .
C1 C 0.4860(6) 0.3223(6) 0.6133(4) 0.0757(18) Uani 1 1 d .
C2 C 0.7220(6) 0.3260(5) 0.6640(3) 0.0640(15) Uani 1 1 d .
C3 C 0.6811(8) 0.4999(6) 0.5642(4) 0.101(3) Uani 1 1 d .
C4 C 0.1837(5) 0.3748(5) 0.6992(3) 0.0538(14) Uani 1 1 d .
C5 C 0.2029(5) 0.4407(4) 0.8514(3) 0.0485(13) Uani 1 1 d .
C6 C 0.3083(5) 0.2226(5) 0.7928(3) 0.0507(13) Uani 1 1 d .
C7 C 0.5535(4) 0.5198(4) 0.7796(2) 0.0383(11) Uani 1 1 d .
C8 C 0.4912(4) 0.4081(4) 0.7962(2) 0.0367(11) Uani 1 1 d .
C9 C 0.5400(4) 0.3240(4) 0.8438(3) 0.0412(11) Uani 1 1 d .
C10 C 0.5750(4) 0.2473(4) 0.8811(3) 0.0423(12) Uani 1 1 d .
C11 C 0.4986(4) 0.5961(4) 0.7281(2) 0.0385(11) Uani 1 1 d .
C12 C 0.3910(4) 0.5464(4) 0.7043(2) 0.0375(11) Uani 1 1 d .
C13 C 0.3242(5) 0.6127(4) 0.6558(3) 0.0400(11) Uani 1 1 d .
C14 C 0.2608(5) 0.6675(4) 0.6195(3) 0.0452(12) Uani 1 1 d .
C15 C 0.6589(4) 0.5557(4) 0.8167(3) 0.0415(11) Uani 1 1 d .
C16 C 0.7939(5) 0.5682(5) 0.7753(3) 0.0551(14) Uani 1 1 d .
H16 H 0.8240 0.5519 0.7197 0.066 Uiso 1 1 calc R
C17 C 0.8843(5) 0.6038(5) 0.8136(4) 0.0664(17) Uani 1 1 d .
H17 H 0.9763 0.6120 0.7841 0.080 Uiso 1 1 calc R
C18 C 0.8444(6) 0.6276(5) 0.8933(4) 0.0707(17) Uani 1 1 d .
H18 H 0.9078 0.6524 0.9193 0.085 Uiso 1 1 calc R
C19 C 0.7129(6) 0.6155(5) 0.9353(3) 0.0695(16) Uani 1 1 d .
H19 H 0.6848 0.6320 0.9909 0.083 Uiso 1 1 calc R
C20 C 0.6189(5) 0.5794(5) 0.8982(3) 0.0584(15) Uani 1 1 d .
H20 H 0.5274 0.5708 0.9285 0.070 Uiso 1 1 calc R
C21 C 0.5383(4) 0.7181(4) 0.7074(3) 0.0409(11) Uani 1 1 d .
C22 C 0.5250(6) 0.7939(5) 0.7676(3) 0.0636(15) Uani 1 1 d .
H22 H 0.4983 0.7661 0.8221 0.076 Uiso 1 1 calc R
C23 C 0.5498(6) 0.9114(5) 0.7507(4) 0.0755(18) Uani 1 1 d .
H23 H 0.5400 0.9621 0.7938 0.091 Uiso 1 1 calc R
C24 C 0.5877(6) 0.9543(5) 0.6736(4) 0.0780(19) Uani 1 1 d .
H24 H 0.6048 1.0343 0.6623 0.094 Uiso 1 1 calc R
C25 C 0.6007(6) 0.8804(5) 0.6129(4) 0.0774(18) Uani 1 1 d .
H25 H 0.6271 0.9093 0.5587 0.093 Uiso 1 1 calc R
C26 C 0.5759(5) 0.7632(5) 0.6287(3) 0.0596(15) Uani 1 1 d .
H26 H 0.5848 0.7133 0.5853 0.071 Uiso 1 1 calc R
C27 C 0.6225(4) 0.1530(4) 0.9223(3) 0.0424(12) Uani 1 1 d .
C28 C 0.7087(6) 0.0614(5) 0.8863(4) 0.0682(16) Uani 1 1 d .
H28 H 0.7438 0.0511 0.8301 0.082 Uiso 1 1 calc R
C29 C 0.7336(6) -0.0111(5) 0.9471(5) 0.0800(19) Uani 1 1 d .
H29 H 0.7889 -0.0785 0.9393 0.096 Uiso 1 1 calc R
C30 C 0.6643(6) 0.0318(6) 1.0198(4) 0.085(2) Uani 1 1 d .
H30 H 0.6632 -0.0005 1.0713 0.102 Uiso 1 1 calc R
C31 C 0.5946(5) 0.1327(5) 1.0050(3) 0.0686(17) Uani 1 1 d .
H31 H 0.5379 0.1791 1.0451 0.082 Uiso 1 1 calc R
C32 C 0.9673(10) 0.2086(13) 0.8768(7) 0.162(5) Uani 1 1 d .
H32 H 0.9981 0.1939 0.8209 0.194 Uiso 1 1 calc R
C33 C 0.9945(9) 0.1447(10) 0.9444(9) 0.142(5) Uani 1 1 d .
H33 H 1.0528 0.0794 0.9398 0.170 Uiso 1 1 calc R
C34 C 0.9288(16) 0.1884(15) 1.0117(11) 0.201(8) Uani 1 1 d .
H34 H 0.9269 0.1583 1.0638 0.241 Uiso 1 1 calc R
C35 C 0.8622(19) 0.2860(15) 0.9953(14) 0.244(11) Uani 1 1 d .
H35 H 0.8101 0.3356 1.0350 0.293 Uiso 1 1 calc R
C36 C 0.8803(14) 0.3013(11) 0.9172(14) 0.218(11) Uani 1 1 d .
H36 H 0.8432 0.3623 0.8917 0.261 Uiso 1 1 calc R
C37 C 0.1879(5) 0.7380(4) 0.5771(3) 0.0443(12) Uani 1 1 d .
C38 C 0.2386(5) 0.8344(4) 0.5238(3) 0.0561(14) Uani 1 1 d .
H38 H 0.3292 0.8598 0.5078 0.067 Uiso 1 1 calc R
C39 C 0.1320(6) 0.8852(5) 0.4989(3) 0.0638(16) Uani 1 1 d .
H39 H 0.1377 0.9508 0.4635 0.077 Uiso 1 1 calc R
C40 C 0.0171(6) 0.8223(5) 0.5354(3) 0.0680(16) Uani 1 1 d .
H40 H -0.0696 0.8382 0.5288 0.082 Uiso 1 1 calc R
C41 C 0.0488(5) 0.7314(5) 0.5836(3) 0.0609(15) Uani 1 1 d .
H41 H -0.0121 0.6758 0.6147 0.073 Uiso 1 1 calc R
C42 C 0.1115(16) 0.8958(11) 0.7320(6) 0.168(7) Uani 1 1 d .
H42 H 0.1510 0.8368 0.7578 0.201 Uiso 1 1 calc R
C43 C 0.1786(11) 0.9892(13) 0.6817(8) 0.163(5) Uani 1 1 d .
H43 H 0.2719 1.0057 0.6683 0.195 Uiso 1 1 calc R
C44 C 0.0801(13) 1.0527(7) 0.6556(5) 0.110(3) Uani 1 1 d .
H44 H 0.0951 1.1201 0.6213 0.132 Uiso 1 1 calc R
C45 C -0.0396(10) 1.0004(7) 0.6880(4) 0.105(3) Uani 1 1 d .
H45 H -0.1232 1.0234 0.6794 0.126 Uiso 1 1 calc R
C46 C -0.0187(12) 0.9083(8) 0.7356(4) 0.132(4) Uani 1 1 d .
H46 H -0.0879 0.8595 0.7671 0.159 Uiso 1 1 calc R

loop_
_atom_site_aniso_label
_atom_site_aniso_U_11
_atom_site_aniso_U_22
_atom_site_aniso_U_33
_atom_site_aniso_U_23
_atom_site_aniso_U_13
_atom_site_aniso_U_12
Ru1 0.0444(2) 0.0413(2) 0.0354(2) 0.00068(17) -0.01400(17) 0.00811(19)
Ru2 0.0398(2) 0.0367(2) 0.0421(2) 0.00392(18) -0.01820(17) 0.00455(18)
Fe1 0.0513(5) 0.0433(5) 0.0870(6) 0.0100(4) -0.0403(4) -0.0015(4)
Fe2 0.0700(5) 0.0545(5) 0.0459(4) -0.0056(4) -0.0229(4) 0.0266(4)
O1 0.076(3) 0.173(5) 0.116(4) -0.095(4) -0.024(3) 0.003(3)
O2 0.105(4) 0.131(4) 0.124(4) -0.046(3) -0.062(3) 0.080(3)
O3 0.287(8) 0.096(4) 0.091(4) 0.023(3) 0.086(5) -0.007(5)
O4 0.077(3) 0.112(4) 0.086(3) 0.012(3) -0.057(2) -0.014(3)
O5 0.074(3) 0.098(3) 0.073(3) -0.033(3) -0.016(2) 0.008(3)
O6 0.100(3) 0.047(3) 0.097(3) 0.015(2) -0.044(2) 0.002(2)
C1 0.063(4) 0.091(5) 0.081(4) -0.047(4) -0.029(3) 0.026(4)
C2 0.065(4) 0.076(4) 0.058(3) -0.017(3) -0.028(3) 0.026(3)
C3 0.153(7) 0.054(4) 0.063(4) 0.006(3) 0.019(4) 0.018(4)
C4 0.059(3) 0.050(3) 0.054(3) 0.009(3) -0.019(3) -0.006(3)
C5 0.050(3) 0.051(3) 0.050(3) -0.004(3) -0.021(3) -0.002(3)
C6 0.057(3) 0.048(3) 0.053(3) 0.008(3) -0.027(2) 0.006(3)
C7 0.038(3) 0.044(3) 0.036(2) -0.002(2) -0.015(2) 0.005(2)
C8 0.032(2) 0.045(3) 0.033(2) 0.003(2) -0.0099(19) 0.005(2)
C9 0.037(3) 0.048(3) 0.040(2) 0.005(2) -0.015(2) 0.004(2)
C10 0.033(3) 0.047(3) 0.048(3) 0.007(2) -0.015(2) 0.002(2)
C11 0.044(3) 0.040(3) 0.033(2) 0.004(2) -0.015(2) 0.002(2)
C12 0.043(3) 0.033(3) 0.040(2) 0.001(2) -0.019(2) 0.008(2)
C13 0.051(3) 0.031(3) 0.042(3) 0.000(2) -0.021(2) 0.002(2)
C14 0.061(3) 0.038(3) 0.046(3) -0.005(2) -0.032(2) 0.011(3)
C15 0.046(3) 0.041(3) 0.043(3) 0.007(2) -0.023(2) 0.005(2)
C16 0.049(3) 0.062(4) 0.055(3) 0.002(3) -0.016(3) -0.008(3)
C17 0.053(3) 0.073(4) 0.079(4) 0.007(3) -0.029(3) -0.022(3)
C18 0.080(4) 0.060(4) 0.093(5) -0.001(3) -0.059(4) -0.008(3)
C19 0.085(4) 0.079(4) 0.058(3) -0.012(3) -0.042(3) 0.016(4)
C20 0.056(3) 0.075(4) 0.052(3) 0.001(3) -0.028(3) 0.003(3)
C21 0.049(3) 0.034(3) 0.045(3) -0.002(2) -0.023(2) 0.007(2)
C22 0.081(4) 0.052(4) 0.062(3) 0.004(3) -0.029(3) 0.005(3)
C23 0.101(5) 0.045(4) 0.092(5) -0.016(3) -0.045(4) 0.001(4)
C24 0.087(5) 0.050(4) 0.104(5) 0.003(4) -0.040(4) -0.014(4)
C25 0.093(5) 0.055(4) 0.083(4) 0.017(4) -0.025(4) -0.014(4)
C26 0.071(4) 0.051(4) 0.056(3) 0.007(3) -0.017(3) -0.006(3)
C27 0.032(3) 0.048(3) 0.048(3) 0.009(2) -0.016(2) 0.000(2)
C28 0.069(4) 0.062(4) 0.083(4) -0.013(3) -0.037(3) 0.020(3)
C29 0.080(5) 0.040(4) 0.134(6) 0.012(4) -0.054(4) 0.000(3)
C30 0.064(4) 0.103(6) 0.084(4) 0.060(4) -0.024(3) 0.000(4)
C31 0.064(4) 0.090(5) 0.047(3) 0.017(3) -0.012(3) 0.019(3)
C32 0.075(7) 0.196(13) 0.203(11) 0.091(11) -0.031(7) -0.062(7)
C33 0.060(5) 0.108(9) 0.269(15) 0.083(10) -0.078(8) -0.017(5)
C34 0.181(15) 0.184(16) 0.32(2) -0.040(15) -0.203(15) -0.038(13)
C35 0.257(19) 0.106(12) 0.47(3) -0.106(16) -0.26(2) 0.016(12)
C36 0.128(10) 0.072(8) 0.51(3) 0.112(14) -0.199(16) -0.068(7)
C37 0.053(3) 0.039(3) 0.045(3) -0.002(2) -0.022(2) 0.012(2)
C38 0.066(4) 0.053(3) 0.044(3) 0.003(3) -0.009(2) 0.017(3)
C39 0.090(4) 0.057(4) 0.046(3) 0.008(3) -0.026(3) 0.028(3)
C40 0.069(4) 0.073(4) 0.078(4) -0.010(3) -0.047(3) 0.031(3)
C41 0.064(4) 0.058(4) 0.071(4) 0.001(3) -0.036(3) 0.002(3)
C42 0.279(18) 0.167(11) 0.096(7) -0.076(7) -0.120(10) 0.158(12)
C43 0.118(8) 0.215(14) 0.188(12) -0.165(10) -0.078(9) 0.045(9)
C44 0.180(10) 0.060(5) 0.087(6) -0.030(4) -0.034(6) 0.018(6)
C45 0.142(8) 0.090(6) 0.076(5) -0.025(4) -0.020(5) 0.061(6)
C46 0.216(11) 0.099(7) 0.051(4) -0.008(4) 0.010(5) 0.067(7)

loop_
_atom_type_symbol
_atom_type_description
_atom_type_scat_dispersion_real
_atom_type_scat_dispersion_imag
_atom_type_scat_source
C C 0.0033 0.0016 'International Tables Vol C Tables 4.2.6.8 and 6.1.1.4'
H H 0.0000 0.0000 'International Tables Vol C Tables 4.2.6.8 and 6.1.1.4'
O O 0.0106 0.0060 'International Tables Vol C Tables 4.2.6.8 and 6.1.1.4'
Fe Fe 0.3463 0.8444 'International Tables Vol C Tables 4.2.6.8 and 6.1.1.4'
Ru Ru -1.2594 0.8363 'International Tables Vol C Tables 4.2.6.8 and 6.1.1.4'

loop_
_geom_angle_atom_site_label_1
_geom_angle_atom_site_label_2
_geom_angle_atom_site_label_3
_geom_angle
C3 Ru1 C1 96.6(3)
C3 Ru1 C2 90.4(3)
C1 Ru1 C2 95.3(3)
C3 Ru1 C8 154.8(3)
C1 Ru1 C8 108.3(2)
C2 Ru1 C8 90.96(19)
C3 Ru1 C7 118.1(2)
C1 Ru1 C7 141.9(2)
C2 Ru1 C7 99.35(19)
C8 Ru1 C7 37.05(15)
C3 Ru1 C12 104.8(2)
C1 Ru1 C12 94.2(2)
C2 Ru1 C12 161.00(18)
C8 Ru1 C12 70.42(15)
C7 Ru1 C12 63.58(15)
C3 Ru1 C11 96.7(2)
C1 Ru1 C11 130.5(2)
C2 Ru1 C11 132.0(2)
C8 Ru1 C11 64.39(15)
C7 Ru1 C11 36.75(14)
C12 Ru1 C11 36.28(15)
C3 Ru1 Ru2 145.6(2)
C1 Ru1 Ru2 68.98(17)
C2 Ru1 Ru2 121.09(17)
C8 Ru1 Ru2 48.25(11)
C7 Ru1 Ru2 73.37(11)
C12 Ru1 Ru2 48.48(10)
C11 Ru1 Ru2 73.39(10)
C5 Ru2 C6 96.1(2)
C5 Ru2 C4 95.0(2)
C6 Ru2 C4 94.1(2)
C5 Ru2 C8 93.91(19)
C6 Ru2 C8 92.34(19)
C4 Ru2 C8 168.40(17)
C5 Ru2 C12 96.81(19)
C6 Ru2 C12 164.12(19)
C4 Ru2 C12 94.01(18)
C8 Ru2 C12 77.54(17)
C5 Ru2 Ru1 138.26(15)
C6 Ru2 Ru1 109.27(15)
C4 Ru2 Ru1 114.94(14)
C8 Ru2 Ru1 53.65(11)
C12 Ru2 Ru1 54.87(12)
C35 Fe1 C34 40.7(5)
C35 Fe1 C36 38.9(8)
C34 Fe1 C36 68.0(6)
C35 Fe1 C28 157.3(7)
C34 Fe1 C28 158.4(6)
C36 Fe1 C28 121.2(6)
C35 Fe1 C29 161.5(7)
C34 Fe1 C29 124.0(5)
C36 Fe1 C29 157.8(8)
C28 Fe1 C29 40.8(2)
C35 Fe1 C30 127.2(8)
C34 Fe1 C30 110.7(6)
C36 Fe1 C30 160.2(7)
C28 Fe1 C30 67.7(3)
C29 Fe1 C30 39.7(3)
C35 Fe1 C27 122.6(6)
C34 Fe1 C27 160.0(6)
C36 Fe1 C27 105.4(3)
C28 Fe1 C27 41.3(2)
C29 Fe1 C27 69.3(2)
C30 Fe1 C27 68.8(2)
C35 Fe1 C33 65.6(7)
C34 Fe1 C33 37.5(5)
C36 Fe1 C33 68.4(4)
C28 Fe1 C33 123.9(5)
C29 Fe1 C33 108.6(4)
C30 Fe1 C33 123.4(3)
C27 Fe1 C33 159.5(5)
C35 Fe1 C32 68.5(7)
C34 Fe1 C32 68.7(6)
C36 Fe1 C32 42.6(6)
C28 Fe1 C32 103.9(4)
C29 Fe1 C32 120.0(5)
C30 Fe1 C32 156.9(5)
C27 Fe1 C32 120.0(4)
C33 Fe1 C32 42.1(4)
C35 Fe1 C31 110.9(7)
C34 Fe1 C31 126.4(6)
C36 Fe1 C31 122.6(5)
C28 Fe1 C31 67.7(2)
C29 Fe1 C31 68.0(3)
C30 Fe1 C31 41.0(2)
C27 Fe1 C31 40.14(17)
C33 Fe1 C31 159.5(4)
C32 Fe1 C31 157.7(4)
C43 Fe2 C42 41.8(4)
C43 Fe2 C38 107.8(3)
C42 Fe2 C38 125.6(4)
C43 Fe2 C46 66.6(5)
C42 Fe2 C46 38.8(4)
C38 Fe2 C46 162.1(3)
C43 Fe2 C44 41.1(4)
C42 Fe2 C44 69.0(4)
C38 Fe2 C44 122.0(3)
C46 Fe2 C44 65.9(3)
C43 Fe2 C39 126.5(5)
C42 Fe2 C39 163.9(5)
C38 Fe2 C39 40.64(19)
C46 Fe2 C39 156.3(4)
C44 Fe2 C39 109.5(3)
C43 Fe2 C37 119.6(4)
C42 Fe2 C37 105.6(3)
C38 Fe2 C37 41.42(18)
C46 Fe2 C37 125.0(3)
C44 Fe2 C37 156.4(4)
C39 Fe2 C37 69.03(19)
C43 Fe2 C45 67.4(4)
C42 Fe2 C45 67.6(4)
C38 Fe2 C45 156.1(3)
C46 Fe2 C45 39.6(3)
C44 Fe2 C45 39.0(3)
C39 Fe2 C45 122.0(3)
C37 Fe2 C45 161.9(3)
C43 Fe2 C40 163.6(5)
C42 Fe2 C40 153.8(5)
C38 Fe2 C40 67.6(2)
C46 Fe2 C40 122.6(4)
C44 Fe2 C40 126.7(3)
C39 Fe2 C40 39.9(2)
C37 Fe2 C40 68.2(2)
C45 Fe2 C40 110.0(3)
C43 Fe2 C41 154.4(5)
C42 Fe2 C41 118.4(4)
C38 Fe2 C41 68.5(2)
C46 Fe2 C41 108.8(3)
C44 Fe2 C41 162.4(4)
C39 Fe2 C41 68.1(2)
C37 Fe2 C41 40.68(19)
C45 Fe2 C41 126.2(3)
C40 Fe2 C41 40.37(19)
O1 C1 Ru1 167.9(5)
O2 C2 Ru1 177.2(5)
O3 C3 Ru1 176.9(8)
O4 C4 Ru2 178.0(6)
O5 C5 Ru2 176.7(5)
O6 C6 Ru2 176.3(5)
C8 C7 C11 114.3(4)
C8 C7 C15 122.4(4)
C11 C7 C15 123.2(4)
C8 C7 Ru1 69.8(2)
C11 C7 Ru1 72.5(2)
C15 C7 Ru1 129.7(3)
C9 C8 C7 119.4(4)
C9 C8 Ru2 123.6(3)
C7 C8 Ru2 116.8(3)
C9 C8 Ru1 123.0(3)
C7 C8 Ru1 73.1(2)
Ru2 C8 Ru1 78.09(14)
C10 C9 C8 174.5(5)
C9 C10 C27 177.0(5)
C12 C11 C7 113.6(4)
C12 C11 C21 121.6(4)
C7 C11 C21 124.5(4)
C12 C11 Ru1 71.1(3)
C7 C11 Ru1 70.7(3)
C21 C11 Ru1 131.3(3)
C13 C12 C11 119.9(4)
C13 C12 Ru2 122.6(3)
C11 C12 Ru2 116.9(3)
C13 C12 Ru1 127.7(3)
C11 C12 Ru1 72.6(3)
Ru2 C12 Ru1 76.65(14)
C14 C13 C12 175.6(5)
C13 C14 C37 177.2(5)
C16 C15 C20 117.9(4)
C16 C15 C7 124.4(4)
C20 C15 C7 117.7(4)
C17 C16 C15 120.8(5)
C17 C16 H16 119.6
C15 C16 H16 119.6
C18 C17 C16 121.0(5)
C18 C17 H17 119.5
C16 C17 H17 119.5
C19 C18 C17 119.3(5)
C19 C18 H18 120.4
C17 C18 H18 120.4
C18 C19 C20 121.1(5)
C18 C19 H19 119.5
C20 C19 H19 119.5
C19 C20 C15 119.9(5)
C19 C20 H20 120.0
C15 C20 H20 120.0
C22 C21 C26 117.2(5)
C22 C21 C11 119.5(4)
C26 C21 C11 123.0(4)
C21 C22 C23 121.3(5)
C21 C22 H22 119.3
C23 C22 H22 119.3
C24 C23 C22 121.0(6)
C24 C23 H23 119.5
C22 C23 H23 119.5
C23 C24 C25 118.6(6)
C23 C24 H24 120.7
C25 C24 H24 120.7
C24 C25 C26 121.2(6)
C24 C25 H25 119.4
C26 C25 H25 119.4
C25 C26 C21 120.8(6)
C25 C26 H26 119.6
C21 C26 H26 119.6
C31 C27 C28 105.9(5)
C31 C27 C10 127.5(5)
C28 C27 C10 126.6(4)
C31 C27 Fe1 69.9(3)
C28 C27 Fe1 68.6(3)
C10 C27 Fe1 125.8(3)
C29 C28 C27 108.9(5)
C29 C28 Fe1 69.8(3)
C27 C28 Fe1 70.1(3)
C29 C28 H28 125.6
C27 C28 H28 125.6
Fe1 C28 H28 126.1
C30 C29 C28 108.1(6)
C30 C29 Fe1 70.5(4)
C28 C29 Fe1 69.4(3)
C30 C29 H29 126.0
C28 C29 H29 126.0
Fe1 C29 H29 125.8
C29 C30 C31 108.1(5)
C29 C30 Fe1 69.8(3)
C31 C30 Fe1 69.7(3)
C29 C30 H30 125.9
C31 C30 H30 125.9
Fe1 C30 H30 126.1
C27 C31 C30 109.0(5)
C27 C31 Fe1 69.9(3)
C30 C31 Fe1 69.3(3)
C27 C31 H31 125.5
C30 C31 H31 125.5
Fe1 C31 H31 126.9
C36 C32 C33 101.5(12)
C36 C32 Fe1 67.3(5)
C33 C32 Fe1 68.9(5)
C36 C32 H32 129.2
C33 C32 H32 129.2
Fe1 C32 H32 126.1
C34 C33 C32 110.9(14)
C34 C33 Fe1 69.4(7)
C32 C33 Fe1 69.0(5)
C34 C33 H33 124.6
C32 C33 H33 124.6
Fe1 C33 H33 128.8
C33 C34 C35 108.6(19)
C33 C34 Fe1 73.0(7)
C35 C34 Fe1 69.2(7)
C33 C34 H34 125.7
C35 C34 H34 125.7
Fe1 C34 H34 123.7
C36 C35 C34 111(2)
C36 C35 Fe1 71.2(8)
C34 C35 Fe1 70.1(7)
C36 C35 H35 124.6
C34 C35 H35 124.6
Fe1 C35 H35 125.7
C35 C36 C32 108.1(13)
C35 C36 Fe1 69.9(7)
C32 C36 Fe1 70.1(5)
C35 C36 H36 126.0
C32 C36 H36 126.0
Fe1 C36 H36 125.7
C41 C37 C14 126.7(4)
C41 C37 C38 106.6(4)
C14 C37 C38 126.6(4)
C41 C37 Fe2 70.2(3)
C14 C37 Fe2 123.0(3)
C38 C37 Fe2 68.6(3)
C39 C38 C37 108.5(5)
C39 C38 Fe2 70.3(3)
C37 C38 Fe2 70.0(3)
C39 C38 H38 125.7
C37 C38 H38 125.7
Fe2 C38 H38 125.6
C40 C39 C38 107.7(4)
C40 C39 Fe2 70.3(3)
C38 C39 Fe2 69.1(3)
C40 C39 H39 126.1
C38 C39 H39 126.1
Fe2 C39 H39 126.0
C39 C40 C41 109.5(5)
C39 C40 Fe2 69.8(3)
C41 C40 Fe2 70.2(3)
C39 C40 H40 125.3
C41 C40 H40 125.3
Fe2 C40 H40 126.4
C40 C41 C37 107.7(5)
C40 C41 Fe2 69.5(3)
C37 C41 Fe2 69.1(3)
C40 C41 H41 126.2
C37 C41 H41 126.2
Fe2 C41 H41 126.8
C46 C42 C43 105.9(10)
C46 C42 Fe2 71.7(5)
C43 C42 Fe2 68.9(5)
C46 C42 H42 127.0
C43 C42 H42 127.0
Fe2 C42 H42 124.0
C44 C43 C42 106.9(10)
C44 C43 Fe2 70.7(5)
C42 C43 Fe2 69.3(6)
C44 C43 H43 126.5
C42 C43 H43 126.5
Fe2 C43 H43 125.1
C45 C44 C43 107.8(9)
C45 C44 Fe2 70.8(5)
C43 C44 Fe2 68.2(5)
C45 C44 H44 126.1
C43 C44 H44 126.1
Fe2 C44 H44 126.5
C44 C45 C46 107.8(9)
C44 C45 Fe2 70.3(4)
C46 C45 Fe2 69.9(4)
C44 C45 H45 126.1
C46 C45 H45 126.1
Fe2 C45 H45 125.3
C42 C46 C45 111.5(10)
C42 C46 Fe2 69.5(5)
C45 C46 Fe2 70.5(4)
C42 C46 H46 124.3
C45 C46 H46 124.3
Fe2 C46 H46 127.4

loop_
_geom_bond_atom_site_label_1
_geom_bond_atom_site_label_2
_geom_bond_distance
Ru1 C3 1.905(6)
Ru1 C1 1.909(6)
Ru1 C2 1.912(6)
Ru1 C8 2.245(4)
Ru1 C7 2.289(4)
Ru1 C12 2.293(4)
Ru1 C11 2.312(5)
Ru1 Ru2 2.7273(6)
Ru2 C5 1.869(5)
Ru2 C6 1.953(5)
Ru2 C4 1.974(6)
Ru2 C8 2.080(4)
Ru2 C12 2.099(4)
Fe1 C35 1.967(12)
Fe1 C34 1.979(10)
Fe1 C36 1.984(9)
Fe1 C28 2.002(6)
Fe1 C29 2.007(6)
Fe1 C30 2.016(5)
Fe1 C27 2.022(4)
Fe1 C33 2.022(8)
Fe1 C32 2.022(8)
Fe1 C31 2.022(5)
Fe2 C43 1.992(8)
Fe2 C42 1.997(8)
Fe2 C38 2.013(5)
Fe2 C46 2.025(7)
Fe2 C44 2.026(7)
Fe2 C39 2.029(5)
Fe2 C37 2.031(5)
Fe2 C45 2.033(7)
Fe2 C40 2.036(6)
Fe2 C41 2.046(6)
O1 C1 1.147(6)
O2 C2 1.123(6)
O3 C3 1.121(6)
O4 C4 1.118(5)
O5 C5 1.132(5)
O6 C6 1.124(5)
C7 C8 1.441(6)
C7 C11 1.450(5)
C7 C15 1.490(6)
C8 C9 1.426(6)
C9 C10 1.189(6)
C10 C27 1.435(6)
C11 C12 1.434(6)
C11 C21 1.482(6)
C12 C13 1.424(6)
C13 C14 1.188(6)
C14 C37 1.420(6)
C15 C16 1.387(6)
C15 C20 1.390(6)
C16 C17 1.371(7)
C16 H16 0.9500
C17 C18 1.361(7)
C17 H17 0.9500
C18 C19 1.357(8)
C18 H18 0.9500
C19 C20 1.389(7)
C19 H19 0.9500
C20 H20 0.9500
C21 C22 1.366(7)
C21 C26 1.389(6)
C22 C23 1.395(7)
C22 H22 0.9500
C23 C24 1.357(7)
C23 H23 0.9500
C24 C25 1.358(8)
C24 H24 0.9500
C25 C26 1.390(7)
C25 H25 0.9500
C26 H26 0.9500
C27 C31 1.388(6)
C27 C28 1.418(7)
C28 C29 1.399(7)
C28 H28 0.9500
C29 C30 1.367(9)
C29 H29 0.9500
C30 C31 1.415(8)
C30 H30 0.9500
C31 H31 0.9500
C32 C36 1.46(2)
C32 C33 1.452(13)
C32 H32 0.9500
C33 C34 1.288(17)
C33 H33 0.9500
C34 C35 1.374(19)
C34 H34 0.9500
C35 C36 1.32(3)
C35 H35 0.9500
C36 H36 0.9500
C37 C41 1.417(7)
C37 C38 1.430(6)
C38 C39 1.404(7)
C38 H38 0.9500
C39 C40 1.386(7)
C39 H39 0.9500
C40 C41 1.409(7)
C40 H40 0.9500
C41 H41 0.9500
C42 C46 1.337(13)
C42 C43 1.424(14)
C42 H42 0.9500
C43 C44 1.411(13)
C43 H43 0.9500
C44 C45 1.353(10)
C44 H44 0.9500
C45 C46 1.374(10)
C45 H45 0.9500
C46 H46 0.9500

loop_
_geom_torsion_atom_site_label_1
_geom_torsion_atom_site_label_2
_geom_torsion_atom_site_label_3
_geom_torsion_atom_site_label_4
_geom_torsion
C3 Ru1 Ru2 C5 -101.7(4)
C1 Ru1 Ru2 C5 -171.6(3)
C2 Ru1 Ru2 C5 105.0(3)
C8 Ru1 Ru2 C5 45.8(3)
C7 Ru1 Ru2 C5 14.0(3)
C12 Ru1 Ru2 C5 -55.2(3)
C11 Ru1 Ru2 C5 -24.4(2)
C3 Ru1 Ru2 C6 134.2(4)
C1 Ru1 Ru2 C6 64.3(3)
C2 Ru1 Ru2 C6 -19.0(2)
C8 Ru1 Ru2 C6 -78.3(2)
C7 Ru1 Ru2 C6 -110.07(19)
C12 Ru1 Ru2 C6 -179.2(2)
C11 Ru1 Ru2 C6 -148.48(18)
C3 Ru1 Ru2 C4 30.0(4)
C1 Ru1 Ru2 C4 -39.9(3)
C2 Ru1 Ru2 C4 -123.3(3)
C8 Ru1 Ru2 C4 177.5(2)
C7 Ru1 Ru2 C4 145.7(2)
C12 Ru1 Ru2 C4 76.5(2)
C11 Ru1 Ru2 C4 107.3(2)
C3 Ru1 Ru2 C8 -147.5(4)
C1 Ru1 Ru2 C8 142.6(3)
C2 Ru1 Ru2 C8 59.2(3)
C7 Ru1 Ru2 C8 -31.81(19)
C12 Ru1 Ru2 C8 -101.0(2)
C11 Ru1 Ru2 C8 -70.22(19)
C3 Ru1 Ru2 C12 -46.5(4)
C1 Ru1 Ru2 C12 -116.5(3)
C2 Ru1 Ru2 C12 160.2(2)
C8 Ru1 Ru2 C12 101.0(2)
C7 Ru1 Ru2 C12 69.16(18)
C11 Ru1 Ru2 C12 30.75(17)
C3 Ru1 C1 O1 31(3)
C2 Ru1 C1 O1 -60(3)
C8 Ru1 C1 O1 -152(3)
C7 Ru1 C1 O1 -172(3)
C12 Ru1 C1 O1 137(3)
C11 Ru1 C1 O1 136(3)
Ru2 Ru1 C1 O1 179(3)
C3 Ru1 C2 O2 137(12)
C1 Ru1 C2 O2 -127(12)
C8 Ru1 C2 O2 -18(12)
C7 Ru1 C2 O2 18(12)
C12 Ru1 C2 O2 -7(13)
C11 Ru1 C2 O2 37(12)
Ru2 Ru1 C2 O2 -58(12)
C1 Ru1 C3 O3 -142(11)
C2 Ru1 C3 O3 -46(11)
C8 Ru1 C3 O3 47(11)
C7 Ru1 C3 O3 54(11)
C12 Ru1 C3 O3 122(11)
C11 Ru1 C3 O3 86(11)
Ru2 Ru1 C3 O3 156(11)
C5 Ru2 C4 O4 38(13)
C6 Ru2 C4 O4 135(13)
C8 Ru2 C4 O4 -102(13)
C12 Ru2 C4 O4 -59(13)
Ru1 Ru2 C4 O4 -112(13)
C6 Ru2 C5 O5 104(9)
C4 Ru2 C5 O5 -161(9)
C8 Ru2 C5 O5 12(9)
C12 Ru2 C5 O5 -66(9)
Ru1 Ru2 C5 O5 -24(9)
C5 Ru2 C6 O6 -120(7)
C4 Ru2 C6 O6 144(7)
C8 Ru2 C6 O6 -26(7)
C12 Ru2 C6 O6 24(8)
Ru1 Ru2 C6 O6 26(7)
C3 Ru1 C7 C8 -174.5(3)
C1 Ru1 C7 C8 32.2(5)
C2 Ru1 C7 C8 -79.1(3)
C12 Ru1 C7 C8 92.1(3)
C11 Ru1 C7 C8 125.1(4)
Ru2 Ru1 C7 C8 40.7(2)
C3 Ru1 C7 C11 60.4(4)
C1 Ru1 C7 C11 -92.9(4)
C2 Ru1 C7 C11 155.9(3)
C8 Ru1 C7 C11 -125.1(4)
C12 Ru1 C7 C11 -33.0(2)
Ru2 Ru1 C7 C11 -84.3(2)
C3 Ru1 C7 C15 -58.6(5)
C1 Ru1 C7 C15 148.2(4)
C2 Ru1 C7 C15 36.9(4)
C8 Ru1 C7 C15 116.0(5)
C12 Ru1 C7 C15 -151.9(4)
C11 Ru1 C7 C15 -118.9(5)
Ru2 Ru1 C7 C15 156.7(4)
C11 C7 C8 C9 177.7(4)
C15 C7 C8 C9 -6.1(6)
Ru1 C7 C8 C9 118.9(4)
C11 C7 C8 Ru2 -7.9(5)
C15 C7 C8 Ru2 168.3(3)
Ru1 C7 C8 Ru2 -66.7(2)
C11 C7 C8 Ru1 58.9(3)
C15 C7 C8 Ru1 -125.0(4)
C5 Ru2 C8 C9 86.7(4)
C6 Ru2 C8 C9 -9.6(4)
C4 Ru2 C8 C9 -133.2(10)
C12 Ru2 C8 C9 -177.2(4)
Ru1 Ru2 C8 C9 -121.9(4)
C5 Ru2 C8 C7 -87.5(3)
C6 Ru2 C8 C7 176.3(3)
C4 Ru2 C8 C7 52.6(12)
C12 Ru2 C8 C7 8.6(3)
Ru1 Ru2 C8 C7 64.0(3)
C5 Ru2 C8 Ru1 -151.43(18)
C6 Ru2 C8 Ru1 112.33(18)
C4 Ru2 C8 Ru1 -11.3(11)
C12 Ru2 C8 Ru1 -55.31(15)
C3 Ru1 C8 C9 -103.0(7)
C1 Ru1 C8 C9 85.8(4)
C2 Ru1 C8 C9 -10.1(4)
C7 Ru1 C8 C9 -114.5(5)
C12 Ru1 C8 C9 173.8(4)
C11 Ru1 C8 C9 -147.3(4)
Ru2 Ru1 C8 C9 122.5(4)
C3 Ru1 C8 C7 11.4(7)
C1 Ru1 C8 C7 -159.7(3)
C2 Ru1 C8 C7 104.3(3)
C12 Ru1 C8 C7 -71.8(3)
C11 Ru1 C8 C7 -32.9(2)
Ru2 Ru1 C8 C7 -123.1(3)
C3 Ru1 C8 Ru2 134.5(6)
C1 Ru1 C8 Ru2 -36.7(2)
C2 Ru1 C8 Ru2 -132.6(2)
C7 Ru1 C8 Ru2 123.1(3)
C12 Ru1 C8 Ru2 51.28(14)
C11 Ru1 C8 Ru2 90.17(17)
C7 C8 C9 C10 -164(5)
Ru2 C8 C9 C10 22(5)
Ru1 C8 C9 C10 -76(5)
C8 C9 C10 C27 79(11)
C8 C7 C11 C12 0.8(6)
C15 C7 C11 C12 -175.3(4)
Ru1 C7 C11 C12 58.2(3)
C8 C7 C11 C21 175.1(4)
C15 C7 C11 C21 -1.0(7)
Ru1 C7 C11 C21 -127.5(4)
C8 C7 C11 Ru1 -57.4(3)
C15 C7 C11 Ru1 126.5(4)
C3 Ru1 C11 C12 106.0(3)
C1 Ru1 C11 C12 1.4(4)
C2 Ru1 C11 C12 -157.5(3)
C8 Ru1 C11 C12 -91.4(3)
C7 Ru1 C11 C12 -124.6(3)
Ru2 Ru1 C11 C12 -40.3(2)
C3 Ru1 C11 C7 -129.4(3)
C1 Ru1 C11 C7 126.0(3)
C2 Ru1 C11 C7 -32.9(4)
C8 Ru1 C11 C7 33.1(2)
C12 Ru1 C11 C7 124.6(3)
Ru2 Ru1 C11 C7 84.3(2)
C3 Ru1 C11 C21 -10.0(5)
C1 Ru1 C11 C21 -114.6(4)
C2 Ru1 C11 C21 86.6(5)
C8 Ru1 C11 C21 152.6(4)
C7 Ru1 C11 C21 119.5(5)
C12 Ru1 C11 C21 -115.9(5)
Ru2 Ru1 C11 C21 -156.3(4)
C7 C11 C12 C13 177.9(4)
C21 C11 C12 C13 3.4(7)
Ru1 C11 C12 C13 -124.0(4)
C7 C11 C12 Ru2 6.5(5)
C21 C11 C12 Ru2 -168.0(3)
Ru1 C11 C12 Ru2 64.5(2)
C7 C11 C12 Ru1 -58.0(3)
C21 C11 C12 Ru1 127.5(4)
C5 Ru2 C12 C13 -86.9(4)
C6 Ru2 C12 C13 129.2(6)
C4 Ru2 C12 C13 8.6(4)
C8 Ru2 C12 C13 -179.4(4)
Ru1 Ru2 C12 C13 126.5(4)
C5 Ru2 C12 C11 84.3(4)
C6 Ru2 C12 C11 -59.7(8)
C4 Ru2 C12 C11 179.8(4)
C8 Ru2 C12 C11 -8.2(3)
Ru1 Ru2 C12 C11 -62.3(3)
C5 Ru2 C12 Ru1 146.60(16)
C6 Ru2 C12 Ru1 2.7(7)
C4 Ru2 C12 Ru1 -117.88(18)
C8 Ru2 C12 Ru1 54.08(14)
C3 Ru1 C12 C13 33.7(5)
C1 Ru1 C12 C13 -64.2(4)
C2 Ru1 C12 C13 175.8(6)
C8 Ru1 C12 C13 -172.2(4)
C7 Ru1 C12 C13 148.1(4)
C11 Ru1 C12 C13 114.7(5)
Ru2 Ru1 C12 C13 -121.1(4)
C3 Ru1 C12 C11 -81.0(3)
C1 Ru1 C12 C11 -179.0(3)
C2 Ru1 C12 C11 61.0(7)
C8 Ru1 C12 C11 73.1(2)
C7 Ru1 C12 C11 33.4(2)
Ru2 Ru1 C12 C11 124.1(3)
C3 Ru1 C12 Ru2 154.9(3)
C1 Ru1 C12 Ru2 56.9(2)
C2 Ru1 C12 Ru2 -63.1(7)
C8 Ru1 C12 Ru2 -51.02(14)
C7 Ru1 C12 Ru2 -90.75(16)
C11 Ru1 C12 Ru2 -124.1(3)
C11 C12 C13 C14 -117(6)
Ru2 C12 C13 C14 54(7)
Ru1 C12 C13 C14 153(6)
C12 C13 C14 C37 101(12)
C8 C7 C15 C16 108.8(5)
C11 C7 C15 C16 -75.4(7)
Ru1 C7 C15 C16 18.9(7)
C8 C7 C15 C20 -71.9(6)
C11 C7 C15 C20 103.9(5)
Ru1 C7 C15 C20 -161.8(4)
C20 C15 C16 C17 -0.6(8)
C7 C15 C16 C17 178.7(5)
C15 C16 C17 C18 0.1(9)
C16 C17 C18 C19 0.2(9)
C17 C18 C19 C20 0.0(9)
C18 C19 C20 C15 -0.4(9)
C16 C15 C20 C19 0.7(8)
C7 C15 C20 C19 -178.6(5)
C12 C11 C21 C22 116.5(5)
C7 C11 C21 C22 -57.4(7)
Ru1 C11 C21 C22 -151.4(4)
C12 C11 C21 C26 -56.5(7)
C7 C11 C21 C26 129.6(5)
Ru1 C11 C21 C26 35.5(7)
C26 C21 C22 C23 -0.8(8)
C11 C21 C22 C23 -174.2(5)
C21 C22 C23 C24 0.2(9)
C22 C23 C24 C25 0.2(10)
C23 C24 C25 C26 0.0(10)
C24 C25 C26 C21 -0.6(9)
C22 C21 C26 C25 1.0(8)
C11 C21 C26 C25 174.2(5)
C9 C10 C27 C31 166(10)
C9 C10 C27 C28 -14(10)
C9 C10 C27 Fe1 75(10)
C35 Fe1 C27 C31 -84.2(9)
C34 Fe1 C27 C31 -55.3(16)
C36 Fe1 C27 C31 -122.8(8)
C28 Fe1 C27 C31 117.2(5)
C29 Fe1 C27 C31 79.9(4)
C30 Fe1 C27 C31 37.3(4)
C33 Fe1 C27 C31 167.9(10)
C32 Fe1 C27 C31 -166.5(6)
C35 Fe1 C27 C28 158.6(9)
C34 Fe1 C27 C28 -172.5(16)
C36 Fe1 C27 C28 120.0(8)
C29 Fe1 C27 C28 -37.3(3)
C30 Fe1 C27 C28 -79.9(4)
C33 Fe1 C27 C28 50.7(10)
C32 Fe1 C27 C28 76.3(6)
C31 Fe1 C27 C28 -117.2(5)
C35 Fe1 C27 C10 38.2(10)
C34 Fe1 C27 C10 67.1(16)
C36 Fe1 C27 C10 -0.4(9)
C28 Fe1 C27 C10 -120.5(5)
C29 Fe1 C27 C10 -157.7(5)
C30 Fe1 C27 C10 159.6(5)
C33 Fe1 C27 C10 -69.8(11)
C32 Fe1 C27 C10 -44.2(7)
C31 Fe1 C27 C10 122.3(6)
C31 C27 C28 C29 -1.1(6)
C10 C27 C28 C29 178.6(5)
Fe1 C27 C28 C29 59.2(4)
C31 C27 C28 Fe1 -60.3(4)
C10 C27 C28 Fe1 119.4(5)
C35 Fe1 C28 C29 -172.6(17)
C34 Fe1 C28 C29 53.0(16)
C36 Fe1 C28 C29 162.7(8)
C30 Fe1 C28 C29 -37.2(4)
C27 Fe1 C28 C29 -120.0(5)
C33 Fe1 C28 C29 79.1(5)
C32 Fe1 C28 C29 120.1(6)
C31 Fe1 C28 C29 -81.7(4)
C35 Fe1 C28 C27 -52.6(18)
C34 Fe1 C28 C27 173.0(15)
C36 Fe1 C28 C27 -77.3(7)
C29 Fe1 C28 C27 120.0(5)
C30 Fe1 C28 C27 82.8(3)
C33 Fe1 C28 C27 -160.9(4)
C32 Fe1 C28 C27 -119.9(5)
C31 Fe1 C28 C27 38.3(3)
C27 C28 C29 C30 0.7(7)
Fe1 C28 C29 C30 60.1(5)
C27 C28 C29 Fe1 -59.4(4)
C35 Fe1 C29 C30 52(2)
C34 Fe1 C29 C30 81.8(8)
C36 Fe1 C29 C30 -161.4(10)
C28 Fe1 C29 C30 -119.0(6)
C27 Fe1 C29 C30 -81.4(4)
C33 Fe1 C29 C30 120.3(5)
C32 Fe1 C29 C30 165.1(5)
C31 Fe1 C29 C30 -38.1(3)
C35 Fe1 C29 C28 171(2)
C34 Fe1 C29 C28 -159.2(8)
C36 Fe1 C29 C28 -42.3(12)
C30 Fe1 C29 C28 119.0(6)
C27 Fe1 C29 C28 37.6(3)
C33 Fe1 C29 C28 -120.7(6)
C32 Fe1 C29 C28 -75.9(6)
C31 Fe1 C29 C28 80.9(4)
C28 C29 C30 C31 0.0(8)
Fe1 C29 C30 C31 59.4(5)
C28 C29 C30 Fe1 -59.4(4)
C35 Fe1 C30 C29 -161.7(8)
C34 Fe1 C30 C29 -118.6(7)
C36 Fe1 C30 C29 159.1(13)
C28 Fe1 C30 C29 38.2(4)
C27 Fe1 C30 C29 82.8(4)
C33 Fe1 C30 C29 -78.6(7)
C32 Fe1 C30 C29 -34.5(11)
C31 Fe1 C30 C29 119.3(5)
C35 Fe1 C30 C31 79.0(8)
C34 Fe1 C30 C31 122.1(7)
C36 Fe1 C30 C31 39.8(15)
C28 Fe1 C30 C31 -81.1(4)
C29 Fe1 C30 C31 -119.3(5)
C27 Fe1 C30 C31 -36.5(3)
C33 Fe1 C30 C31 162.1(6)
C32 Fe1 C30 C31 -153.8(9)
C28 C27 C31 C30 1.1(6)
C10 C27 C31 C30 -178.6(5)
Fe1 C27 C31 C30 -58.3(4)
C28 C27 C31 Fe1 59.5(3)
C10 C27 C31 Fe1 -120.3(5)
C29 C30 C31 C27 -0.7(7)
Fe1 C30 C31 C27 58.7(4)
C29 C30 C31 Fe1 -59.5(5)
C35 Fe1 C31 C27 116.2(8)
C34 Fe1 C31 C27 159.6(7)
C36 Fe1 C31 C27 74.3(8)
C28 Fe1 C31 C27 -39.4(3)
C29 Fe1 C31 C27 -83.6(4)
C30 Fe1 C31 C27 -120.6(6)
C33 Fe1 C31 C27 -167.8(12)
C32 Fe1 C31 C27 32.2(13)
C35 Fe1 C31 C30 -123.2(8)
C34 Fe1 C31 C30 -79.8(8)
C36 Fe1 C31 C30 -165.1(8)
C28 Fe1 C31 C30 81.2(4)
C29 Fe1 C31 C30 37.0(4)
C27 Fe1 C31 C30 120.6(6)
C33 Fe1 C31 C30 -47.2(13)
C32 Fe1 C31 C30 152.8(12)
C35 Fe1 C32 C36 -36.2(7)
C34 Fe1 C32 C36 -80.1(9)
C28 Fe1 C32 C36 121.2(9)
C29 Fe1 C32 C36 162.0(8)
C30 Fe1 C32 C36 -173.3(9)
C27 Fe1 C32 C36 79.9(9)
C33 Fe1 C32 C36 -113.2(12)
C31 Fe1 C32 C36 56.5(15)
C35 Fe1 C32 C33 76.9(8)
C34 Fe1 C32 C33 33.0(8)
C36 Fe1 C32 C33 113.2(12)
C28 Fe1 C32 C33 -125.6(8)
C29 Fe1 C32 C33 -84.8(9)
C30 Fe1 C32 C33 -60.1(13)
C27 Fe1 C32 C33 -166.9(7)
C31 Fe1 C32 C33 169.7(9)
C36 C32 C33 C34 3.3(12)
Fe1 C32 C33 C34 -56.7(9)
C36 C32 C33 Fe1 60.0(5)
C35 Fe1 C33 C34 39.2(12)
C36 Fe1 C33 C34 81.5(12)
C28 Fe1 C33 C34 -164.6(9)
C29 Fe1 C33 C34 -122.0(10)
C30 Fe1 C33 C34 -80.6(11)
C27 Fe1 C33 C34 157.5(10)
C32 Fe1 C33 C34 123.5(14)
C31 Fe1 C33 C34 -45.3(17)
C35 Fe1 C33 C32 -84.3(9)
C34 Fe1 C33 C32 -123.5(14)
C36 Fe1 C33 C32 -42.0(9)
C28 Fe1 C33 C32 71.9(9)
C29 Fe1 C33 C32 114.5(8)
C30 Fe1 C33 C32 155.9(7)
C27 Fe1 C33 C32 34.0(16)
C31 Fe1 C33 C32 -168.8(9)
C32 C33 C34 C35 -3.9(16)
Fe1 C33 C34 C35 -60.3(9)
C32 C33 C34 Fe1 56.4(8)
C35 Fe1 C34 C33 -118(2)
C36 Fe1 C34 C33 -82.9(12)
C28 Fe1 C34 C33 37(2)
C29 Fe1 C34 C33 75.8(11)
C30 Fe1 C34 C33 118.3(9)
C27 Fe1 C34 C33 -156.8(9)
C32 Fe1 C34 C33 -36.9(9)
C31 Fe1 C34 C33 162.0(7)
C36 Fe1 C34 C35 35.3(15)
C28 Fe1 C34 C35 155.0(13)
C29 Fe1 C34 C35 -166.0(12)
C30 Fe1 C34 C35 -123.5(14)
C27 Fe1 C34 C35 -39(3)
C33 Fe1 C34 C35 118(2)
C32 Fe1 C34 C35 81.3(14)
C31 Fe1 C34 C35 -79.8(15)
C33 C34 C35 C36 3.0(18)
Fe1 C34 C35 C36 -59.7(10)
C33 C34 C35 Fe1 62.8(10)
C34 Fe1 C35 C36 121(2)
C28 Fe1 C35 C36 -35(3)
C29 Fe1 C35 C36 160.7(13)
C30 Fe1 C35 C36 -160.1(10)
C27 Fe1 C35 C36 -73.2(14)
C33 Fe1 C35 C36 85.3(13)
C32 Fe1 C35 C36 39.5(10)
C31 Fe1 C35 C36 -116.5(12)
C36 Fe1 C35 C34 -121(2)
C28 Fe1 C35 C34 -156.2(12)
C29 Fe1 C35 C34 39(3)
C30 Fe1 C35 C34 78.4(15)
C27 Fe1 C35 C34 165.4(11)
C33 Fe1 C35 C34 -36.1(12)
C32 Fe1 C35 C34 -81.9(13)
C31 Fe1 C35 C34 122.0(13)
C34 C35 C36 C32 -0.9(16)
Fe1 C35 C36 C32 -59.9(7)
C34 C35 C36 Fe1 59.1(10)
C33 C32 C36 C35 -1.3(12)
Fe1 C32 C36 C35 59.8(9)
C33 C32 C36 Fe1 -61.1(6)
C34 Fe1 C36 C35 -36.9(12)
C28 Fe1 C36 C35 165.1(11)
C29 Fe1 C36 C35 -163.9(10)
C30 Fe1 C36 C35 53.2(17)
C27 Fe1 C36 C35 123.2(12)
C33 Fe1 C36 C35 -77.4(11)
C32 Fe1 C36 C35 -119.0(13)
C31 Fe1 C36 C35 83.1(12)
C35 Fe1 C36 C32 119.0(13)
C34 Fe1 C36 C32 82.1(8)
C28 Fe1 C36 C32 -76.0(8)
C29 Fe1 C36 C32 -45.0(13)
C30 Fe1 C36 C32 172.2(8)
C27 Fe1 C36 C32 -117.8(7)
C33 Fe1 C36 C32 41.5(7)
C31 Fe1 C36 C32 -157.9(6)
C13 C14 C37 C41 -133(11)
C13 C14 C37 C38 43(11)
C13 C14 C37 Fe2 -44(11)
C43 Fe2 C37 C41 158.6(6)
C42 Fe2 C37 C41 115.6(6)
C38 Fe2 C37 C41 -117.8(4)
C46 Fe2 C37 C41 77.9(5)
C44 Fe2 C37 C41 -171.3(6)
C39 Fe2 C37 C41 -80.4(3)
C45 Fe2 C37 C41 50.3(10)
C40 Fe2 C37 C41 -37.5(3)
C43 Fe2 C37 C14 37.0(7)
C42 Fe2 C37 C14 -6.0(7)
C38 Fe2 C37 C14 120.6(5)
C46 Fe2 C37 C14 -43.7(6)
C44 Fe2 C37 C14 67.1(8)
C39 Fe2 C37 C14 158.0(5)
C45 Fe2 C37 C14 -71.3(10)
C40 Fe2 C37 C14 -159.0(5)
C41 Fe2 C37 C14 -121.6(5)
C43 Fe2 C37 C38 -83.6(6)
C42 Fe2 C37 C38 -126.6(6)
C46 Fe2 C37 C38 -164.3(5)
C44 Fe2 C37 C38 -53.5(7)
C39 Fe2 C37 C38 37.5(3)
C45 Fe2 C37 C38 168.2(9)
C40 Fe2 C37 C38 80.4(3)
C41 Fe2 C37 C38 117.8(4)
C41 C37 C38 C39 0.3(6)
C14 C37 C38 C39 -175.9(5)
Fe2 C37 C38 C39 -59.9(4)
C41 C37 C38 Fe2 60.2(4)
C14 C37 C38 Fe2 -115.9(5)
C43 Fe2 C38 C39 -125.9(6)
C42 Fe2 C38 C39 -168.7(6)
C46 Fe2 C38 C39 165.6(11)
C44 Fe2 C38 C39 -83.0(5)
C37 Fe2 C38 C39 119.3(5)
C45 Fe2 C38 C39 -51.6(9)
C40 Fe2 C38 C39 37.4(3)
C41 Fe2 C38 C39 81.0(4)
C43 Fe2 C38 C37 114.8(6)
C42 Fe2 C38 C37 71.9(6)
C46 Fe2 C38 C37 46.2(12)
C44 Fe2 C38 C37 157.7(4)
C39 Fe2 C38 C37 -119.3(5)
C45 Fe2 C38 C37 -170.9(8)
C40 Fe2 C38 C37 -82.0(3)
C41 Fe2 C38 C37 -38.3(3)
C37 C38 C39 C40 -0.2(6)
Fe2 C38 C39 C40 -60.0(4)
C37 C38 C39 Fe2 59.7(3)
C43 Fe2 C39 C40 -167.3(6)
C42 Fe2 C39 C40 153.9(13)
C38 Fe2 C39 C40 118.9(5)
C46 Fe2 C39 C40 -50.1(9)
C44 Fe2 C39 C40 -124.4(5)
C37 Fe2 C39 C40 80.8(3)
C45 Fe2 C39 C40 -83.1(5)
C41 Fe2 C39 C40 36.9(3)
C43 Fe2 C39 C38 73.8(6)
C42 Fe2 C39 C38 35.1(14)
C46 Fe2 C39 C38 -169.0(7)
C44 Fe2 C39 C38 116.7(5)
C37 Fe2 C39 C38 -38.1(3)
C45 Fe2 C39 C38 158.0(5)
C40 Fe2 C39 C38 -118.9(5)
C41 Fe2 C39 C38 -82.0(3)
C38 C39 C40 C41 0.0(7)
Fe2 C39 C40 C41 -59.1(4)
C38 C39 C40 Fe2 59.2(4)
C43 Fe2 C40 C39 38.7(13)
C42 Fe2 C40 C39 -164.1(8)
C38 Fe2 C40 C39 -38.1(3)
C46 Fe2 C40 C39 158.6(4)
C44 Fe2 C40 C39 76.0(5)
C37 Fe2 C40 C39 -82.9(3)
C45 Fe2 C40 C39 116.4(4)
C41 Fe2 C40 C39 -120.7(5)
C43 Fe2 C40 C41 159.4(12)
C42 Fe2 C40 C41 -43.4(9)
C38 Fe2 C40 C41 82.6(3)
C46 Fe2 C40 C41 -80.8(5)
C44 Fe2 C40 C41 -163.4(5)
C39 Fe2 C40 C41 120.7(5)
C37 Fe2 C40 C41 37.7(3)
C45 Fe2 C40 C41 -122.9(4)
C39 C40 C41 C37 0.1(7)
Fe2 C40 C41 C37 -58.7(4)
C39 C40 C41 Fe2 58.9(4)
C14 C37 C41 C40 175.9(5)
C38 C37 C41 C40 -0.3(6)
Fe2 C37 C41 C40 59.0(4)
C14 C37 C41 Fe2 116.9(5)
C38 C37 C41 Fe2 -59.2(3)
C43 Fe2 C41 C40 -166.7(8)
C42 Fe2 C41 C40 159.8(6)
C38 Fe2 C41 C40 -80.4(4)
C46 Fe2 C41 C40 118.5(5)
C44 Fe2 C41 C40 49.2(10)
C39 Fe2 C41 C40 -36.5(3)
C37 Fe2 C41 C40 -119.3(5)
C45 Fe2 C41 C40 78.0(5)
C43 Fe2 C41 C37 -47.3(9)
C42 Fe2 C41 C37 -80.9(6)
C38 Fe2 C41 C37 39.0(3)
C46 Fe2 C41 C37 -122.2(4)
C44 Fe2 C41 C37 168.5(9)
C39 Fe2 C41 C37 82.9(3)
C45 Fe2 C41 C37 -162.7(3)
C40 Fe2 C41 C37 119.3(5)
C43 Fe2 C42 C46 115.9(10)
C38 Fe2 C42 C46 -167.7(5)
C44 Fe2 C42 C46 77.3(7)
C39 Fe2 C42 C46 164.9(9)
C37 Fe2 C42 C46 -127.0(6)
C45 Fe2 C42 C46 35.2(6)
C40 Fe2 C42 C46 -54.6(11)
C41 Fe2 C42 C46 -85.0(7)
C38 Fe2 C42 C43 76.3(8)
C46 Fe2 C42 C43 -115.9(10)
C44 Fe2 C42 C43 -38.7(6)
C39 Fe2 C42 C43 49.0(16)
C37 Fe2 C42 C43 117.1(7)
C45 Fe2 C42 C43 -80.7(7)
C40 Fe2 C42 C43 -170.6(6)
C41 Fe2 C42 C43 159.0(6)
C46 C42 C43 C44 -1.6(11)
Fe2 C42 C43 C44 61.0(6)
C46 C42 C43 Fe2 -62.6(7)
C42 Fe2 C43 C44 -117.5(10)
C38 Fe2 C43 C44 118.6(6)
C46 Fe2 C43 C44 -79.6(6)
C39 Fe2 C43 C44 77.5(7)
C37 Fe2 C43 C44 162.2(5)
C45 Fe2 C43 C44 -36.4(5)
C40 Fe2 C43 C44 47.6(14)
C41 Fe2 C43 C44 -164.3(6)
C38 Fe2 C43 C42 -123.9(7)
C46 Fe2 C43 C42 37.9(6)
C44 Fe2 C43 C42 117.5(10)
C39 Fe2 C43 C42 -165.0(6)
C37 Fe2 C43 C42 -80.2(8)
C45 Fe2 C43 C42 81.1(7)
C40 Fe2 C43 C42 165.1(9)
C41 Fe2 C43 C42 -46.8(12)
C42 C43 C44 C45 -0.2(10)
Fe2 C43 C44 C45 59.9(6)
C42 C43 C44 Fe2 -60.1(7)
C43 Fe2 C44 C45 -119.3(9)
C42 Fe2 C44 C45 -80.0(6)
C38 Fe2 C44 C45 160.4(4)
C46 Fe2 C44 C45 -37.9(6)
C39 Fe2 C44 C45 117.1(5)
C37 Fe2 C44 C45 -160.8(5)
C40 Fe2 C44 C45 75.8(6)
C41 Fe2 C44 C45 38.1(12)
C42 Fe2 C44 C43 39.3(7)
C38 Fe2 C44 C43 -80.3(8)
C46 Fe2 C44 C43 81.4(7)
C39 Fe2 C44 C43 -123.6(7)
C37 Fe2 C44 C43 -41.5(11)
C45 Fe2 C44 C43 119.3(9)
C40 Fe2 C44 C43 -164.9(7)
C41 Fe2 C44 C43 157.4(9)
C43 C44 C45 C46 1.8(9)
Fe2 C44 C45 C46 60.1(5)
C43 C44 C45 Fe2 -58.3(5)
C43 Fe2 C45 C44 38.4(6)
C42 Fe2 C45 C44 83.8(7)
C38 Fe2 C45 C44 -44.6(10)
C46 Fe2 C45 C44 118.4(9)
C39 Fe2 C45 C44 -81.6(6)
C37 Fe2 C45 C44 154.9(8)
C40 Fe2 C45 C44 -124.2(5)
C41 Fe2 C45 C44 -166.6(5)
C43 Fe2 C45 C46 -80.0(7)
C42 Fe2 C45 C46 -34.6(7)
C38 Fe2 C45 C46 -163.0(7)
C44 Fe2 C45 C46 -118.4(9)
C39 Fe2 C45 C46 159.9(6)
C37 Fe2 C45 C46 36.5(13)
C40 Fe2 C45 C46 117.3(7)
C41 Fe2 C45 C46 75.0(7)
C43 C42 C46 C45 2.8(11)
Fe2 C42 C46 C45 -58.0(6)
C43 C42 C46 Fe2 60.8(7)
C44 C45 C46 C42 -3.0(10)
Fe2 C45 C46 C42 57.4(7)
C44 C45 C46 Fe2 -60.3(5)
C43 Fe2 C46 C42 -40.8(7)
C38 Fe2 C46 C42 34.2(15)
C44 Fe2 C46 C42 -85.9(8)
C39 Fe2 C46 C42 -169.6(8)
C37 Fe2 C46 C42 69.9(9)
C45 Fe2 C46 C42 -123.2(10)
C40 Fe2 C46 C42 154.7(7)
C41 Fe2 C46 C42 112.2(8)
C43 Fe2 C46 C45 82.4(7)
C42 Fe2 C46 C45 123.2(10)
C38 Fe2 C46 C45 157.4(9)
C44 Fe2 C46 C45 37.3(6)
C39 Fe2 C46 C45 -46.4(12)
C37 Fe2 C46 C45 -166.9(5)
C40 Fe2 C46 C45 -82.1(7)
C41 Fe2 C46 C45 -124.6(6)
